data_7055870
loop_
_publ_author_name
'Zhan, Yong'
'Yang, Peng'
'Li, Gang'
'Zhang, Yuanyuan'
'Bao, Ying'

_publ_section_title
;
 Reversible piezofluorochromism of a triphenylamine-based benzothiazole
 derivative with a strong fluorescence response to volatile acid vapors
;
_journal_issue 1
_journal_name_full 'New J. Chem.'
_journal_page_first 263
_journal_paper_doi 10.1039/C6NJ02735K
_journal_volume 41
_journal_year 2017
_chemical_formula_sum 'C33 H24 N2 S'
_chemical_formula_weight 480.60
_chemical_name_systematic (E)-4-(4-(benzo[d]thiazol-2-yl)styryl)-N,N-diphenylaniline
_space_group_crystal_system triclinic
_space_group_IT_number 2
_space_group_name_Hall '-P 1'
_space_group_name_H-M_alt 'P -1'
_symmetry_space_group_name_Hall '-P 1'
_symmetry_space_group_name_H-M 'P -1'
_atom_sites_solution_hydrogens geom
_audit_creation_method SHELXL-2014/7
_audit_update_record
;
2016-11-04 deposited with the CCDC.
2016-11-20 downloaded from the CCDC.
;
_cell_angle_alpha 85.312(4)
_cell_angle_beta 82.900(4)
_cell_angle_gamma 64.441(4)
_cell_formula_units_Z 4
_cell_length_a 10.1930(6)
_cell_length_b 10.5329(6)
_cell_length_c 26.0752(18)
_cell_measurement_reflns_used 2016
_cell_measurement_temperature 273(2)
_cell_measurement_theta_max 19.97
_cell_measurement_theta_min 2.26
_cell_volume 2504.9(3)
_computing_structure_refinement 'SHELXL-2014/7 (Sheldrick, 2014)'
_diffrn_ambient_temperature 273(2)
_diffrn_measured_fraction_theta_full 0.999
_diffrn_measured_fraction_theta_max 0.999
_diffrn_measurement_device_type 'Xcalibur, Eos'
_diffrn_measurement_method 'phi and omega scans'
_diffrn_radiation_type MoK\a
_diffrn_radiation_wavelength 0.71073
_diffrn_reflns_av_R_equivalents 0.0327
_diffrn_reflns_av_unetI/netI 0.0566
_diffrn_reflns_Laue_measured_fraction_full 0.999
_diffrn_reflns_Laue_measured_fraction_max 0.999
_diffrn_reflns_limit_h_max 11
_diffrn_reflns_limit_h_min -11
_diffrn_reflns_limit_k_max 12
_diffrn_reflns_limit_k_min -12
_diffrn_reflns_limit_l_max 30
_diffrn_reflns_limit_l_min -22
_diffrn_reflns_number 16065
_diffrn_reflns_point_group_measured_fraction_full 0.999
_diffrn_reflns_point_group_measured_fraction_max 0.999
_diffrn_reflns_theta_full 24.710
_diffrn_reflns_theta_max 24.710
_diffrn_reflns_theta_min 2.144
_diffrn_source 'Enhance (Mo) X-ray Source'
_exptl_absorpt_coefficient_mu 0.154
_exptl_crystal_colour colorless
_exptl_crystal_density_diffrn 1.274
_exptl_crystal_description block
_exptl_crystal_F_000 1008
_exptl_crystal_preparation ', Luminescent'
_refine_diff_density_max 0.536
_refine_diff_density_min -0.388
_refine_diff_density_rms 0.043
_refine_ls_extinction_method none
_refine_ls_goodness_of_fit_ref 1.028
_refine_ls_hydrogen_treatment constr
_refine_ls_matrix_type full
_refine_ls_number_parameters 656
_refine_ls_number_reflns 8515
_refine_ls_number_restraints 24
_refine_ls_restrained_S_all 1.027
_refine_ls_R_factor_all 0.1347
_refine_ls_R_factor_gt 0.0656
_refine_ls_shift/su_max 0.002
_refine_ls_shift/su_mean 0.000
_refine_ls_structure_factor_coef Fsqd
_refine_ls_weighting_details 'w=1/[\s^2^(Fo^2^)+(0.0751P)^2^+1.1720P] where P=(Fo^2^+2Fc^2^)/3'
_refine_ls_weighting_scheme calc
_refine_ls_wR_factor_gt 0.1578
_refine_ls_wR_factor_ref 0.1989
_reflns_Friedel_coverage 0.000
_reflns_number_gt 4313
_reflns_number_total 8515
_reflns_threshold_expression 'I > 2\s(I)'
_cod_data_source_file c6nj02735k2.cif
_cod_data_source_block c
_cod_depositor_comments 'Adding full bibliography for 7055870.cif.'
_cod_database_code 7055870
_shelx_shelxl_version_number 2014/7
_shelx_space_group_comment
;
The symmetry employed for this shelxl refinement is uniquely defined
by the following loop, which should always be used as a source of
symmetry information in preference to the above space-group names.
They are only intended as comments.
;

loop_
_space_group_symop_operation_xyz
'x, y, z'
'-x, -y, -z'

loop_
_atom_site_label
_atom_site_type_symbol
_atom_site_fract_x
_atom_site_fract_y
_atom_site_fract_z
_atom_site_U_iso_or_equiv
_atom_site_adp_type
_atom_site_occupancy
_atom_site_site_symmetry_order
_atom_site_calc_flag
_atom_site_refinement_flags_posn
_atom_site_refinement_flags_adp
_atom_site_refinement_flags_occupancy
_atom_site_disorder_assembly
_atom_site_disorder_group
S1 S 0.93914(13) 0.70803(12) 0.37193(4) 0.0821(4) Uani 1 1 d . . . . .
N1 N 0.7576(4) 0.9733(4) 0.39781(11) 0.0780(10) Uani 1 1 d . . . . .
C1 C 0.8691(6) 1.0846(6) 0.2691(2) 0.1000(15) Uani 1 1 d . . . . .
H1A H 0.8511 1.1665 0.2490 0.120 Uiso 1 1 calc R U . . .
N2 N 0.4903(3) 0.4652(3) 0.85392(11) 0.0599(8) Uani 1 1 d . . . . .
C2 C 0.1520(5) 0.7696(4) 0.94675(18) 0.0835(13) Uani 1 1 d . . . . .
H2A H 0.0777 0.8370 0.9674 0.100 Uiso 1 1 calc R U . . .
N3 N 1.0011(3) 0.5312(3) 0.14933(11) 0.0646(8) Uani 1 1 d . . . . .
C3 C 0.9660(6) 0.9576(7) 0.24925(17) 0.0958(15) Uani 1 1 d . . . . .
H3A H 1.0127 0.9551 0.2161 0.115 Uiso 1 1 calc R U . . .
C4 C 0.7509(5) 0.0903(4) 0.93029(16) 0.0748(12) Uani 1 1 d . . . . .
H4A H 0.8081 0.0085 0.9481 0.090 Uiso 1 1 calc R U . . .
C5 C 0.7989(5) 1.0938(5) 0.31723(19) 0.0867(13) Uani 1 1 d . . . . .
H5A H 0.7336 1.1811 0.3299 0.104 Uiso 1 1 calc R U . . .
C6 C 0.9953(5) 0.8337(5) 0.27750(17) 0.0827(13) Uani 1 1 d . . . . .
H6A H 1.0607 0.7474 0.2640 0.099 Uiso 1 1 calc R U . . .
C7 C 0.1375(4) 0.7626(4) 0.89578(19) 0.0818(13) Uani 1 1 d . . . . .
H7A H 0.0525 0.8254 0.8818 0.098 Uiso 1 1 calc R U . . .
C8 C 0.2769(5) 0.6766(4) 0.96698(16) 0.0797(12) Uani 1 1 d . . . . .
H8A H 0.2873 0.6798 1.0017 0.096 Uiso 1 1 calc R U . . .
C9 C 0.6016(5) 0.1415(4) 0.93657(16) 0.0776(12) Uani 1 1 d . . . . .
H9A H 0.5578 0.0941 0.9588 0.093 Uiso 1 1 calc R U . . .
C10 C 0.5512(4) 0.6545(4) 0.73340(15) 0.0675(10) Uani 1 1 d . . . . .
H10A H 0.5383 0.7451 0.7226 0.081 Uiso 1 1 calc R U . . .
C11 C 0.5800(4) 0.3353(3) 0.87847(13) 0.0529(9) Uani 1 1 d . . . . .
C12 C 0.6513(4) 0.5728(4) 0.64284(14) 0.0639(10) Uani 1 1 d . . . . .
H12A H 0.6943 0.4947 0.6220 0.077 Uiso 1 1 calc R U . . .
C13 C 0.9226(4) 0.8425(4) 0.32745(15) 0.0630(10) Uani 1 1 d . . . . .
C14 C 0.6434(4) 0.8622(4) 0.55111(15) 0.0722(11) Uani 1 1 d . . . . .
H14A H 0.5876 0.9334 0.5741 0.087 Uiso 1 1 calc R U . . .
C15 C 0.2477(4) 0.6632(4) 0.86460(15) 0.0676(11) Uani 1 1 d . . . . .
H15A H 0.2362 0.6594 0.8300 0.081 Uiso 1 1 calc R U . . .
C16 C 0.6851(4) 0.8977(4) 0.50227(14) 0.0707(11) Uani 1 1 d . . . . .
H16A H 0.6579 0.9920 0.4926 0.085 Uiso 1 1 calc R U . . .
C17 C 0.5152(4) 0.2626(4) 0.91021(15) 0.0674(11) Uani 1 1 d . . . . .
H17A H 0.4142 0.2949 0.9138 0.081 Uiso 1 1 calc R U . . .
C18 C 0.7655(4) 0.6191(4) 0.53154(15) 0.0735(11) Uani 1 1 d . . . . .
H18A H 0.7933 0.5249 0.5414 0.088 Uiso 1 1 calc R U . . .
C19 C 0.5292(4) 0.4941(4) 0.80181(13) 0.0554(9) Uani 1 1 d . . . . .
C20 C 0.8152(4) 0.1598(4) 0.89798(14) 0.0657(10) Uani 1 1 d . . . . .
H20A H 0.9166 0.1241 0.8933 0.079 Uiso 1 1 calc R U . . .
C21 C 0.7684(4) 0.7932(4) 0.46665(14) 0.0606(10) Uani 1 1 d . . . . .
C22 C 0.6077(4) 0.5474(4) 0.69753(14) 0.0590(9) Uani 1 1 d . . . . .
C23 C 0.8068(4) 0.6536(4) 0.48219(15) 0.0711(11) Uani 1 1 d . . . . .
H23A H 0.8609 0.5827 0.4590 0.085 Uiso 1 1 calc R U . . .
C24 C 0.3870(4) 0.5784(4) 0.93634(14) 0.0669(10) Uani 1 1 d . . . . .
H24A H 0.4716 0.5163 0.9507 0.080 Uiso 1 1 calc R U . . .
C25 C 0.6355(4) 0.6936(4) 0.62083(15) 0.0697(11) Uani 1 1 d . . . . .
H25A H 0.5885 0.7711 0.6418 0.084 Uiso 1 1 calc R U . . .
C26 C 0.6818(4) 0.7238(4) 0.56735(13) 0.0627(10) Uani 1 1 d . . . . .
C27 C 0.3755(4) 0.5692(3) 0.88490(13) 0.0539(9) Uani 1 1 d . . . . .
C28 C 0.6246(4) 0.4151(4) 0.71550(14) 0.0640(10) Uani 1 1 d . . . . .
H28A H 0.6639 0.3417 0.6926 0.077 Uiso 1 1 calc R U . . .
C29 C 0.8118(4) 0.8345(4) 0.41500(14) 0.0615(10) Uani 1 1 d . . . . .
C30 C 0.8248(4) 0.9730(4) 0.34733(15) 0.0662(10) Uani 1 1 d . . . . .
C31 C 0.5140(4) 0.6277(4) 0.78467(14) 0.0662(10) Uani 1 1 d . . . . .
H31A H 0.4785 0.7002 0.8080 0.079 Uiso 1 1 calc R U . . .
C32 C 0.5854(4) 0.3878(4) 0.76617(14) 0.0639(10) Uani 1 1 d . . . . .
H32A H 0.5966 0.2975 0.7766 0.077 Uiso 1 1 calc R U . . .
C33 C 0.7310(4) 0.2833(4) 0.87194(13) 0.0566(9) Uani 1 1 d . . . . .
H33A H 0.7756 0.3309 0.8502 0.068 Uiso 1 1 calc R U . . .
C34 C 0.4646(11) 0.0623(10) 0.7365(3) 0.158(4) Uani 1 1 d . . . . .
H34A H 0.3850 0.0668 0.7593 0.189 Uiso 1 1 calc R U . . .
C35 C 0.5979(13) -0.0220(10) 0.7494(3) 0.161(4) Uani 1 1 d . . . . .
H35A H 0.6091 -0.0735 0.7806 0.194 Uiso 1 1 calc R U . . .
C36 C 0.8928(7) 0.3558(7) 0.3827(4) 0.176(4) Uani 1 1 d . . . . .
H36A H 0.9905 0.3326 0.3717 0.212 Uiso 1 1 calc R U . . .
C37 C 1.3696(6) 0.2075(7) 0.0776(3) 0.121(2) Uani 1 1 d . . . . .
H37A H 1.4529 0.1357 0.0622 0.145 Uiso 1 1 calc R U . . .
C38 C 0.7192(7) -0.0333(6) 0.7169(3) 0.124(2) Uani 1 1 d . . . . .
H38A H 0.8132 -0.0917 0.7252 0.149 Uiso 1 1 calc R U . . .
C39 C 0.8023(7) 0.4124(6) 0.3651(3) 0.149(3) Uani 1 1 d . . . . .
H39A H 0.7043 0.4386 0.3767 0.179 Uiso 1 1 calc R U . . .
C40 C 0.7631(5) 0.9075(7) 0.0698(3) 0.1091(19) Uani 1 1 d . . . . .
H40A H 0.7140 0.9916 0.0517 0.131 Uiso 1 1 calc R U . . .
C41 C 0.6646(8) 0.3463(6) 0.4588(2) 0.118(2) Uani 1 1 d . . . . .
H41A H 0.5923 0.4007 0.4376 0.142 Uiso 1 1 calc R U . . .
C42 C 0.8087(10) 0.3131(7) 0.4417(2) 0.125(3) Uani 1 1 d . . . . .
C43 C 1.3256(6) 0.3432(7) 0.0582(2) 0.115(2) Uani 1 1 d . . . . .
H43A H 1.3779 0.3624 0.0292 0.138 Uiso 1 1 calc R U . . .
C44 C 0.4386(6) 0.1394(6) 0.6935(3) 0.1093(18) Uani 1 1 d . . . . .
H44A H 0.3432 0.1969 0.6864 0.131 Uiso 1 1 calc R U . . .
C45 C 0.9139(8) 0.2311(7) 0.4739(2) 0.119(2) Uani 1 1 d . . . . .
H45A H 1.0118 0.2067 0.4629 0.142 Uiso 1 1 calc R U . . .
C46 C 0.8869(7) 0.4481(5) 0.30463(16) 0.0889(15) Uani 1 1 d . . . . .
C47 C 1.2925(6) 0.1772(6) 0.1191(2) 0.1076(18) Uani 1 1 d . . . . .
H47A H 1.3230 0.0850 0.1321 0.129 Uiso 1 1 calc R U . . .
C48 C 1.0284(6) 0.4281(4) 0.28733(18) 0.0844(13) Uani 1 1 d . . . . .
H48A H 1.0999 0.3921 0.3102 0.101 Uiso 1 1 calc R U . . .
C49 C 0.6255(6) 0.3009(5) 0.50659(18) 0.0963(14) Uani 1 1 d . . . . .
H49A H 0.5275 0.3251 0.5174 0.116 Uiso 1 1 calc R U . . .
C50 C 1.2043(5) 0.4511(5) 0.08137(18) 0.0870(14) Uani 1 1 d . . . . .
H50A H 1.1760 0.5431 0.0685 0.104 Uiso 1 1 calc R U . . .
C51 C 0.8172(6) 0.7828(7) 0.0453(2) 0.1031(17) Uani 1 1 d . . . . .
H51A H 0.8039 0.7826 0.0107 0.124 Uiso 1 1 calc R U . . .
C52 C 0.7811(5) 0.9089(5) 0.1204(2) 0.0932(15) Uani 1 1 d . . . . .
H52A H 0.7416 0.9938 0.1373 0.112 Uiso 1 1 calc R U . . .
C53 C 0.8771(6) 0.1856(5) 0.52102(18) 0.0923(14) Uani 1 1 d . . . . .
H53A H 0.9498 0.1309 0.5421 0.111 Uiso 1 1 calc R U . . .
C54 C 0.7814(5) 0.5083(4) 0.27039(17) 0.0799(12) Uani 1 1 d . . . . .
H54A H 0.6846 0.5280 0.2817 0.096 Uiso 1 1 calc R U . . .
C55 C 1.1679(5) 0.2841(4) 0.14212(16) 0.0783(12) Uani 1 1 d . . . . .
H55A H 1.1133 0.2628 0.1699 0.094 Uiso 1 1 calc R U . . .
C56 C 0.9606(4) 0.5113(4) 0.20270(14) 0.0596(10) Uani 1 1 d . . . . .
C57 C 1.0650(5) 0.4598(4) 0.23750(16) 0.0730(11) Uani 1 1 d . . . . .
H57A H 1.1604 0.4467 0.2269 0.088 Uiso 1 1 calc R U . . .
C58 C 0.6944(5) 0.0482(4) 0.67000(17) 0.0720(11) Uani 1 1 d . . . . .
C59 C 0.8914(4) 0.6564(5) 0.07136(16) 0.0818(12) Uani 1 1 d . . . . .
H59A H 0.9242 0.5716 0.0548 0.098 Uiso 1 1 calc R U . . .
C60 C 0.7306(5) 0.2199(4) 0.53844(15) 0.0720(11) Uani 1 1 d . . . . .
C61 C 0.8582(4) 0.7838(4) 0.14718(16) 0.0745(11) Uani 1 1 d . . . . .
H61A H 0.8706 0.7854 0.1818 0.089 Uiso 1 1 calc R U . . .
C62 C 0.9166(4) 0.6575(4) 0.12252(15) 0.0637(10) Uani 1 1 d . . . . .
C63 C 0.5534(5) 0.1338(4) 0.65965(16) 0.0669(10) Uani 1 1 d . . . . .
C64 C 1.1246(4) 0.4222(4) 0.12405(15) 0.0647(10) Uani 1 1 d . . . . .
C65 C 0.6906(5) 0.1688(4) 0.58874(15) 0.0631(10) Uani 1 1 d . . . . .
C66 C 0.8176(4) 0.5394(4) 0.22004(15) 0.0662(10) Uani 1 1 d . . . . .
H66A H 0.7453 0.5795 0.1975 0.079 Uiso 1 1 calc R U . . .
N4 N 0.7674(16) 0.0913(14) 0.6180(5) 0.0624(13) Uani 0.327(3) 1 d . U P A 1
S2 S 0.4892(5) 0.2428(5) 0.61185(17) 0.0752(6) Uani 0.327(3) 1 d . U P A 1

loop_
_atom_site_aniso_label
_atom_site_aniso_U_11
_atom_site_aniso_U_22
_atom_site_aniso_U_33
_atom_site_aniso_U_23
_atom_site_aniso_U_13
_atom_site_aniso_U_12
S1 0.0881(8) 0.0741(7) 0.0711(7) -0.0085(6) -0.0046(6) -0.0221(6)
N1 0.074(2) 0.132(3) 0.0402(18) -0.0018(19) -0.0016(16) -0.057(2)
C1 0.127(4) 0.095(4) 0.088(4) 0.021(3) -0.026(3) -0.057(4)
N2 0.0575(18) 0.0509(18) 0.0559(18) -0.0032(15) 0.0031(15) -0.0106(15)
C2 0.073(3) 0.070(3) 0.090(3) -0.024(3) 0.013(3) -0.015(2)
N3 0.0574(19) 0.063(2) 0.0589(19) -0.0021(16) -0.0005(16) -0.0133(16)
C3 0.104(4) 0.132(5) 0.063(3) -0.002(3) 0.003(3) -0.064(4)
C4 0.071(3) 0.053(2) 0.078(3) 0.006(2) 0.001(2) -0.009(2)
C5 0.091(3) 0.073(3) 0.089(3) -0.005(3) -0.017(3) -0.025(3)
C6 0.070(3) 0.092(3) 0.078(3) -0.026(3) -0.004(2) -0.024(3)
C7 0.055(3) 0.064(3) 0.107(4) -0.018(3) -0.011(2) -0.004(2)
C8 0.087(3) 0.073(3) 0.062(3) -0.016(2) 0.004(2) -0.019(3)
C9 0.076(3) 0.055(2) 0.088(3) 0.008(2) 0.014(2) -0.023(2)
C10 0.072(3) 0.057(2) 0.069(3) 0.004(2) -0.004(2) -0.024(2)
C11 0.052(2) 0.046(2) 0.053(2) -0.0068(17) 0.0000(17) -0.0134(18)
C12 0.061(2) 0.063(3) 0.063(2) -0.005(2) -0.0110(19) -0.021(2)
C13 0.063(2) 0.062(2) 0.064(2) 0.000(2) -0.013(2) -0.025(2)
C14 0.080(3) 0.067(3) 0.060(2) -0.010(2) -0.005(2) -0.021(2)
C15 0.064(2) 0.063(2) 0.069(3) -0.011(2) -0.016(2) -0.017(2)
C16 0.082(3) 0.063(2) 0.061(3) -0.006(2) -0.004(2) -0.025(2)
C17 0.055(2) 0.057(2) 0.085(3) -0.004(2) 0.012(2) -0.024(2)
C18 0.085(3) 0.063(2) 0.065(3) 0.000(2) -0.003(2) -0.025(2)
C19 0.050(2) 0.056(2) 0.055(2) -0.0046(18) -0.0041(17) -0.0169(18)
C20 0.052(2) 0.062(2) 0.069(2) -0.005(2) -0.001(2) -0.011(2)
C21 0.062(2) 0.066(2) 0.053(2) -0.0043(19) -0.0088(18) -0.026(2)
C22 0.051(2) 0.067(3) 0.055(2) -0.0083(19) -0.0069(17) -0.0196(19)
C23 0.082(3) 0.061(3) 0.063(3) -0.007(2) 0.000(2) -0.024(2)
C24 0.061(2) 0.063(2) 0.065(3) -0.008(2) -0.007(2) -0.013(2)
C25 0.068(3) 0.067(3) 0.065(3) -0.003(2) -0.009(2) -0.019(2)
C26 0.063(2) 0.076(3) 0.049(2) -0.004(2) -0.0060(18) -0.029(2)
C27 0.048(2) 0.049(2) 0.060(2) -0.0057(17) -0.0010(18) -0.0169(17)
C28 0.068(2) 0.059(2) 0.062(2) -0.0107(19) -0.007(2) -0.022(2)
C29 0.063(2) 0.065(2) 0.057(2) 0.001(2) -0.0140(19) -0.026(2)
C30 0.062(2) 0.061(2) 0.073(3) -0.004(2) -0.018(2) -0.021(2)
C31 0.074(3) 0.055(2) 0.064(2) -0.0091(19) 0.000(2) -0.023(2)
C32 0.069(2) 0.054(2) 0.061(2) -0.0039(19) -0.004(2) -0.020(2)
C33 0.052(2) 0.056(2) 0.059(2) -0.0088(18) 0.0061(18) -0.0218(19)
C34 0.257(11) 0.183(9) 0.091(5) -0.055(5) 0.079(6) -0.164(8)
C35 0.300(14) 0.146(7) 0.098(5) 0.043(5) -0.077(7) -0.144(9)
C36 0.072(4) 0.127(6) 0.322(12) -0.133(7) -0.046(6) -0.007(4)
C37 0.076(4) 0.111(5) 0.153(6) -0.055(5) -0.002(4) -0.010(4)
C38 0.135(6) 0.076(4) 0.165(7) 0.007(4) -0.081(5) -0.032(4)
C39 0.097(5) 0.086(4) 0.258(9) -0.063(5) -0.085(6) -0.006(4)
C40 0.064(3) 0.119(5) 0.125(5) 0.050(4) -0.009(3) -0.029(3)
C41 0.180(6) 0.115(4) 0.067(3) 0.017(3) -0.022(4) -0.070(5)
C42 0.237(9) 0.121(5) 0.059(3) -0.021(3) 0.040(5) -0.129(6)
C43 0.082(4) 0.129(5) 0.144(5) -0.065(4) 0.039(3) -0.057(4)
C44 0.076(3) 0.103(4) 0.154(5) -0.047(4) 0.026(4) -0.045(3)
C45 0.168(6) 0.147(5) 0.079(4) -0.022(4) 0.034(4) -0.113(5)
C46 0.155(5) 0.077(3) 0.048(3) -0.006(2) 0.006(3) -0.065(3)
C47 0.108(4) 0.082(3) 0.103(4) -0.036(3) -0.031(3) -0.001(3)
C48 0.113(4) 0.067(3) 0.071(3) -0.004(2) -0.028(3) -0.030(3)
C49 0.106(4) 0.104(4) 0.076(3) 0.009(3) -0.012(3) -0.044(3)
C50 0.074(3) 0.092(3) 0.103(3) -0.037(3) 0.022(3) -0.045(3)
C51 0.082(4) 0.153(5) 0.081(3) 0.046(4) -0.023(3) -0.061(4)
C52 0.064(3) 0.078(3) 0.116(4) 0.018(3) 0.011(3) -0.019(2)
C53 0.105(4) 0.105(4) 0.084(3) -0.014(3) 0.003(3) -0.063(3)
C54 0.096(3) 0.079(3) 0.070(3) -0.009(2) 0.009(3) -0.046(3)
C55 0.082(3) 0.070(3) 0.074(3) -0.015(2) -0.013(2) -0.020(2)
C56 0.060(2) 0.049(2) 0.063(2) -0.0038(18) -0.008(2) -0.0167(19)
C57 0.074(3) 0.072(3) 0.069(3) -0.005(2) -0.017(2) -0.023(2)
C58 0.074(3) 0.067(3) 0.077(3) -0.013(2) -0.008(2) -0.030(2)
C59 0.071(3) 0.107(4) 0.069(3) 0.006(3) -0.006(2) -0.042(3)
C60 0.090(3) 0.074(3) 0.062(3) -0.010(2) -0.002(2) -0.044(3)
C61 0.061(2) 0.072(3) 0.078(3) 0.004(2) 0.002(2) -0.020(2)
C62 0.050(2) 0.074(3) 0.064(3) 0.003(2) -0.0017(19) -0.026(2)
C63 0.072(3) 0.053(2) 0.077(3) -0.005(2) -0.017(2) -0.025(2)
C64 0.052(2) 0.067(3) 0.072(3) -0.017(2) -0.003(2) -0.020(2)
C65 0.070(3) 0.068(3) 0.062(3) -0.007(2) -0.007(2) -0.039(2)
C66 0.065(3) 0.064(2) 0.068(3) -0.008(2) -0.003(2) -0.027(2)
N4 0.058(3) 0.064(3) 0.065(3) -0.001(2) -0.010(3) -0.024(3)
S2 0.0581(11) 0.0786(12) 0.0816(11) 0.0027(9) -0.0143(9) -0.0212(9)

loop_
_atom_type_symbol
_atom_type_description
_atom_type_scat_dispersion_real
_atom_type_scat_dispersion_imag
_atom_type_scat_source
C C 0.0033 0.0016 'International Tables Vol C Tables 4.2.6.8 and 6.1.1.4'
H H 0.0000 0.0000 'International Tables Vol C Tables 4.2.6.8 and 6.1.1.4'
N N 0.0061 0.0033 'International Tables Vol C Tables 4.2.6.8 and 6.1.1.4'
S S 0.1246 0.1234 'International Tables Vol C Tables 4.2.6.8 and 6.1.1.4'

loop_
_geom_angle_atom_site_label_1
_geom_angle_atom_site_label_2
_geom_angle_atom_site_label_3
_geom_angle
C13 S1 C29 88.50(19)
C29 N1 C30 106.0(3)
C5 C1 C3 121.6(5)
C19 N2 C27 121.8(3)
C19 N2 C11 119.4(3)
C27 N2 C11 118.3(3)
C8 C2 C7 119.2(4)
C62 N3 C64 121.4(3)
C62 N3 C56 119.8(3)
C64 N3 C56 118.8(3)
C1 C3 C6 121.2(4)
C20 C4 C9 119.7(4)
C1 C5 C30 119.6(4)
C3 C6 C13 117.5(4)
C2 C7 C15 120.9(4)
C2 C8 C24 120.3(4)
C4 C9 C17 120.8(4)
C31 C10 C22 121.1(4)
C17 C11 C33 119.6(3)
C17 C11 N2 119.5(3)
C33 C11 N2 120.9(3)
C25 C12 C22 126.5(4)
C30 C13 C6 120.7(4)
C30 C13 S1 111.1(3)
C6 C13 S1 128.2(3)
C16 C14 C26 121.9(4)
C7 C15 C27 120.1(4)
C14 C16 C21 120.5(4)
C11 C17 C9 119.6(4)
C23 C18 C26 121.1(4)
C32 C19 C31 118.0(3)
C32 C19 N2 120.3(3)
C31 C19 N2 121.7(3)
C4 C20 C33 120.6(4)
C23 C21 C16 118.4(4)
C23 C21 C29 122.5(3)
C16 C21 C29 119.1(4)
C28 C22 C10 117.1(3)
C28 C22 C12 120.8(3)
C10 C22 C12 122.1(4)
C18 C23 C21 120.6(4)
C8 C24 C27 121.7(4)
C12 C25 C26 128.8(4)
C14 C26 C18 117.5(4)
C14 C26 C25 118.8(4)
C18 C26 C25 123.7(4)
C24 C27 C15 117.8(3)
C24 C27 N2 120.8(3)
C15 C27 N2 121.4(3)
C32 C28 C22 122.3(3)
N1 C29 C21 121.9(3)
N1 C29 S1 117.0(3)
C21 C29 S1 121.1(3)
C5 C30 C13 119.4(4)
C5 C30 N1 123.3(4)
C13 C30 N1 117.4(4)
C10 C31 C19 120.9(3)
C28 C32 C19 120.6(4)
C11 C33 C20 119.6(3)
C44 C34 C35 124.0(8)
C34 C35 C38 120.3(8)
C39 C36 C42 98.3(9)
C47 C37 C43 120.6(5)
C35 C38 C58 117.0(6)
C36 C39 C46 98.4(10)
C52 C40 C51 120.0(5)
C49 C41 C42 121.5(6)
C41 C42 C45 118.0(5)
C41 C42 C36 131.9(7)
C45 C42 C36 110.1(7)
C37 C43 C50 120.4(6)
C34 C44 C63 118.9(6)
C53 C45 C42 121.2(6)
C54 C46 C48 117.9(4)
C54 C46 C39 108.5(5)
C48 C46 C39 133.6(5)
C37 C47 C55 119.8(6)
C57 C48 C46 121.5(4)
C60 C49 C41 120.1(5)
C43 C50 C64 119.8(5)
C40 C51 C59 121.0(5)
C40 C52 C61 120.2(5)
C45 C53 C60 120.7(5)
C66 C54 C46 120.9(4)
C64 C55 C47 120.4(5)
C66 C56 C57 119.1(4)
C66 C56 N3 120.5(3)
C57 C56 N3 120.3(4)
C48 C57 C56 120.0(4)
C63 C58 C38 119.3(5)
C63 C58 N4 94.7(7)
C38 C58 N4 146.0(7)
C51 C59 C62 119.3(5)
C49 C60 C53 118.4(4)
C49 C60 C65 120.6(4)
C53 C60 C65 120.9(4)
C62 C61 C52 120.2(4)
C61 C62 C59 119.1(4)
C61 C62 N3 119.9(4)
C59 C62 N3 121.0(4)
C44 C63 C58 120.6(4)
C44 C63 S2 108.0(4)
C58 C63 S2 131.4(4)
C55 C64 C50 119.0(4)
C55 C64 N3 119.9(4)
C50 C64 N3 121.1(4)
N4 C65 C60 128.3(7)
N4 C65 S2 114.9(7)
C60 C65 S2 116.8(4)
C54 C66 C56 120.3(4)
C65 N4 C58 118.0(10)
C63 S2 C65 80.7(3)

loop_
_geom_bond_atom_site_label_1
_geom_bond_atom_site_label_2
_geom_bond_distance
S1 C13 1.719(4)
S1 C29 1.764(4)
N1 C29 1.378(5)
N1 C30 1.406(5)
C1 C5 1.355(6)
C1 C3 1.371(6)
N2 C19 1.414(4)
N2 C27 1.424(4)
N2 C11 1.429(4)
C2 C8 1.365(6)
C2 C7 1.367(6)
N3 C62 1.417(4)
N3 C64 1.418(4)
N3 C56 1.427(4)
C3 C6 1.377(6)
C4 C20 1.360(5)
C4 C9 1.371(5)
C5 C30 1.380(5)
C6 C13 1.405(5)
C7 C15 1.385(5)
C8 C24 1.371(5)
C9 C17 1.383(5)
C10 C31 1.384(5)
C10 C22 1.399(5)
C11 C17 1.380(5)
C11 C33 1.386(5)
C12 C25 1.304(5)
C12 C22 1.478(5)
C13 C30 1.399(5)
C14 C16 1.366(5)
C14 C26 1.381(5)
C15 C27 1.388(5)
C16 C21 1.400(5)
C18 C23 1.373(5)
C18 C26 1.405(5)
C19 C32 1.389(5)
C19 C31 1.390(5)
C20 C33 1.388(5)
C21 C23 1.388(5)
C21 C29 1.456(5)
C22 C28 1.377(5)
C24 C27 1.376(5)
C25 C26 1.471(5)
C28 C32 1.377(5)
C34 C44 1.313(9)
C34 C35 1.331(11)
C35 C38 1.377(10)
C36 C39 1.001(7)
C36 C42 1.789(10)
C37 C47 1.355(8)
C37 C43 1.374(8)
C38 C58 1.418(7)
C39 C46 1.795(10)
C40 C52 1.358(7)
C40 C51 1.364(7)
C41 C49 1.372(6)
C41 C42 1.378(9)
C42 C45 1.380(9)
C43 C50 1.380(6)
C44 C63 1.359(6)
C45 C53 1.351(6)
C46 C54 1.382(6)
C46 C48 1.386(6)
C47 C55 1.389(6)
C48 C57 1.362(6)
C49 C60 1.371(6)
C50 C64 1.388(5)
C51 C59 1.384(6)
C52 C61 1.390(5)
C53 C60 1.400(6)
C54 C66 1.371(5)
C55 C64 1.384(5)
C56 C66 1.380(5)
C56 C57 1.383(5)
C58 C63 1.375(5)
C58 N4 1.594(12)
C59 C62 1.391(5)
C60 C65 1.455(5)
C61 C62 1.379(5)
C63 S2 1.618(6)
C65 N4 1.165(14)
C65 S2 1.891(5)
